data_4134701
loop_
_publ_author_name
'Winterfeld, Kim A.'
'Lavarda, Giulia'
'Yoshida, Kota'
'Bayerlein, Maximilian J.'
'Kise, Koki'
'Tanaka, Takayuki'
'Osuka, Atsuhiro'
'Guldi, Dirk M.'
'Torres, Tom\'as'
'Bottari, Giovanni'

_publ_section_title
;
 Synthesis and Optical Features of Axially and Peripherally Substituted
 Subporphyrins. A Paradigmatic Example of Charge Transfer versus Exciplex
 States.
;
_journal_issue 17
_journal_name_full 'Journal of the American Chemical Society'
_journal_page_first 7920
_journal_page_last 7929
_journal_paper_doi 10.1021/jacs.0c01646
_journal_volume 142
_journal_year 2020
_chemical_formula_sum 'C49.5 H32 B Cl N8'
_chemical_formula_weight 785.09
_chemical_name_common SubPTCBDaniline_axial_E2
_space_group_crystal_system triclinic
_space_group_IT_number 2
_space_group_name_Hall '-P 1'
_space_group_name_H-M_alt 'P -1'
_atom_sites_solution_hydrogens geom
_cell_angle_alpha 108.158(6)
_cell_angle_beta 90.077(7)
_cell_angle_gamma 94.144(6)
_cell_formula_units_Z 2
_cell_length_a 11.0129(14)
_cell_length_b 13.4588(16)
_cell_length_c 15.067(2)
_cell_measurement_reflns_used 38
_cell_measurement_temperature 270.(2)
_cell_measurement_theta_max 32.7902
_cell_measurement_theta_min 2.8056
_cell_volume 2115.8(5)
_computing_cell_refinement 'APEX3 v2015.5-2 (Bruker AXS)'
_computing_data_collection 'Bruker Instrument Service v2010.9.0.0'
_computing_data_reduction 'Bruker SAINT'
_computing_molecular_graphics 'Bruker SHELXTL'
_computing_publication_material 'Bruker SHELXTL'
_computing_structure_refinement 'SHELXL-2014/7 (Sheldrick, 2014)'
_computing_structure_solution 'SHELXS-97 (Sheldrick 2008)'
_diffrn_ambient_temperature 270.(2)
_diffrn_detector_area_resol_mean 8.3333
_diffrn_measured_fraction_theta_full 0.999
_diffrn_measured_fraction_theta_max 0.999
_diffrn_measurement_device_type 'Bruker Kappa Apex II'
_diffrn_measurement_method '\f and \w scans'
_diffrn_radiation_type 'Mo K\a'
_diffrn_radiation_wavelength 0.71073
_diffrn_reflns_av_R_equivalents 0.1456
_diffrn_reflns_av_unetI/netI 0.1304
_diffrn_reflns_limit_h_max 13
_diffrn_reflns_limit_h_min -13
_diffrn_reflns_limit_k_max 16
_diffrn_reflns_limit_k_min -16
_diffrn_reflns_limit_l_max 18
_diffrn_reflns_limit_l_min -18
_diffrn_reflns_number 58281
_diffrn_reflns_theta_full 25.35
_diffrn_reflns_theta_max 25.35
_diffrn_reflns_theta_min 1.42
_exptl_absorpt_coefficient_mu 0.135
_exptl_absorpt_correction_T_max 1.00
_exptl_absorpt_correction_T_min 0.80
_exptl_absorpt_correction_type multi-scan
_exptl_absorpt_process_details sadabs
_exptl_crystal_colour red
_exptl_crystal_density_diffrn 1.232
_exptl_crystal_density_method 'not measured'
_exptl_crystal_description prismatic
_exptl_crystal_F_000 814
_exptl_crystal_size_max 0.404
_exptl_crystal_size_mid 0.064
_exptl_crystal_size_min 0.020
_refine_diff_density_max 0.834
_refine_diff_density_min -0.404
_refine_ls_extinction_method none
_refine_ls_goodness_of_fit_ref 1.024
_refine_ls_hydrogen_treatment constr
_refine_ls_matrix_type full
_refine_ls_number_parameters 552
_refine_ls_number_reflns 7754
_refine_ls_number_restraints 0
_refine_ls_restrained_S_all 1.024
_refine_ls_R_factor_all 0.2096
_refine_ls_R_factor_gt 0.0977
_refine_ls_shift/su_max 0.000
_refine_ls_shift/su_mean 0.000
_refine_ls_structure_factor_coef Fsqd
_refine_ls_weighting_details 'w=1/[\s^2^(Fo^2^)+(0.1770P)^2^+1.8643P] where P=(Fo^2^+2Fc^2^)/3'
_refine_ls_weighting_scheme calc
_refine_ls_wR_factor_gt 0.2772
_refine_ls_wR_factor_ref 0.3459
_reflns_number_gt 3484
_reflns_number_total 7754
_reflns_threshold_expression 'I > 2\s(I)'
_cod_data_source_file ja0c01646_si_004.cif
_cod_data_source_block 02423GiuliaLavarda
_cod_depositor_comments 'Adding full bibliography for 4134700--4134702.cif.'
_cod_original_formula_sum 'C49.50 H32 B Cl N8'
_cod_database_code 4134701

loop_
_space_group_symop_operation_xyz
'x, y, z'
'-x, -y, -z'

loop_
_atom_site_type_symbol
_atom_site_label
_atom_site_fract_x
_atom_site_fract_y
_atom_site_fract_z
_atom_site_U_iso_or_equiv
_atom_site_adp_type
_atom_site_calc_flag
_atom_site_refinement_flags_adp
_atom_site_refinement_flags_occupancy
_atom_site_refinement_flags_posn
_atom_site_occupancy
_atom_site_disorder_assembly
_atom_site_disorder_group
B B1 0.7791(5) 0.3405(5) 0.2582(4) 0.0386(15) Uani d . . . 1 . .
C C1 0.8974(5) 0.3701(4) 0.1245(4) 0.0417(13) Uani d . . . 1 . .
C C2 0.8846(5) 0.4307(5) 0.0639(4) 0.0507(15) Uani d . . . 1 . .
H H2 0.9355 0.432 0.015 0.061 Uiso calc U . R 1 . .
C C3 0.7852(5) 0.4867(5) 0.0892(4) 0.0508(15) Uani d . . . 1 . .
H H3 0.7563 0.5323 0.0602 0.061 Uiso calc U . R 1 . .
C C4 0.7331(5) 0.4638(4) 0.1675(4) 0.0452(14) Uani d . . . 1 . .
C C5 0.6532(5) 0.5154(4) 0.2370(4) 0.0447(14) Uani d . . . 1 . .
C C6 0.6594(5) 0.4991(4) 0.3254(4) 0.0436(14) Uani d . . . 1 . .
C C7 0.6238(5) 0.5563(5) 0.4175(4) 0.0499(15) Uani d . . . 1 . .
H H7 0.5722 0.6106 0.4326 0.06 Uiso calc U . R 1 . .
C C8 0.6791(5) 0.5171(4) 0.4791(4) 0.0464(14) Uani d . . . 1 . .
H H8 0.6721 0.5409 0.5437 0.056 Uiso calc U . R 1 . .
C C9 0.7493(5) 0.4338(4) 0.4285(4) 0.0397(13) Uani d . . . 1 . .
C C10 0.8444(5) 0.3821(4) 0.4538(4) 0.0380(13) Uani d . . . 1 . .
C C11 0.9280(4) 0.3372(4) 0.3842(4) 0.0385(13) Uani d . . . 1 . .
C C12 1.0508(5) 0.3061(4) 0.3829(4) 0.0463(14) Uani d . . . 1 . .
H H12 1.0931 0.2989 0.4338 0.056 Uiso calc U . R 1 . .
C C13 1.0948(5) 0.2889(4) 0.2956(4) 0.0514(15) Uani d . . . 1 . .
H H13 1.172 0.2684 0.2769 0.062 Uiso calc U . R 1 . .
C C14 1.0018(5) 0.3079(4) 0.2372(4) 0.0452(14) Uani d . . . 1 . .
C C15 0.9970(5) 0.3212(4) 0.1475(4) 0.0420(14) Uani d . . . 1 . .
C C16 0.5823(5) 0.5993(4) 0.2205(4) 0.0454(14) Uani d . . . 1 . .
C C17 0.5089(5) 0.5762(5) 0.1416(4) 0.0498(15) Uani d . . . 1 . .
H H17 0.5032 0.5087 0.0995 0.06 Uiso calc U . R 1 . .
C C18 0.4436(5) 0.6528(5) 0.1246(5) 0.0564(16) Uani d . . . 1 . .
H H18 0.3937 0.6367 0.0713 0.068 Uiso calc U . R 1 . .
C C19 0.4528(6) 0.7529(5) 0.1869(5) 0.0623(18) Uani d . . . 1 . .
H H19 0.4095 0.8048 0.1757 0.075 Uiso calc U . R 1 . .
C C20 0.5252(6) 0.7754(5) 0.2643(5) 0.0641(18) Uani d . . . 1 . .
H H20 0.5305 0.8429 0.3065 0.077 Uiso calc U . R 1 . .
C C21 0.5912(6) 0.7000(5) 0.2816(5) 0.0597(17) Uani d . . . 1 . .
H H21 0.6418 0.7171 0.3345 0.072 Uiso calc U . R 1 . .
C C22 0.8595(5) 0.3886(4) 0.5522(4) 0.0414(13) Uani d . . . 1 . .
C C23 0.7582(5) 0.3730(5) 0.6018(4) 0.0538(16) Uani d . . . 1 . .
H H23 0.6826 0.3552 0.5712 0.065 Uiso calc U . R 1 . .
C C24 0.7670(7) 0.3832(6) 0.6967(5) 0.0696(19) Uani d . . . 1 . .
H H24 0.6973 0.3748 0.7292 0.083 Uiso calc U . R 1 . .
C C25 0.8789(7) 0.4056(5) 0.7421(5) 0.0684(19) Uani d . . . 1 . .
H H25 0.8853 0.4116 0.8051 0.082 Uiso calc U . R 1 . .
C C26 0.9814(7) 0.4192(5) 0.6936(5) 0.0604(18) Uani d . . . 1 . .
H H26 1.0574 0.4328 0.7237 0.073 Uiso calc U . R 1 . .
C C27 0.9718(5) 0.4128(4) 0.5996(4) 0.0473(14) Uani d . . . 1 . .
H H27 1.0412 0.4248 0.5683 0.057 Uiso calc U . R 1 . .
C C28 1.0983(5) 0.2965(4) 0.0819(4) 0.0491(15) Uani d . . . 1 . .
C C29 1.2184(6) 0.3239(5) 0.1104(5) 0.0626(18) Uani d . . . 1 . .
H H29 1.2372 0.362 0.1725 0.075 Uiso calc U . R 1 . .
C C30 1.3110(7) 0.2958(6) 0.0484(7) 0.081(2) Uani d . . . 1 . .
H H30 1.3918 0.3136 0.0686 0.097 Uiso calc U . R 1 . .
C C31 1.2827(9) 0.2409(7) -0.0443(8) 0.099(3) Uani d . . . 1 . .
H H31 1.3448 0.2213 -0.0865 0.119 Uiso calc U . R 1 . .
C C32 1.1651(9) 0.2156(6) -0.0734(6) 0.094(3) Uani d . . . 1 . .
H H32 1.1468 0.1798 -0.136 0.113 Uiso calc U . R 1 . .
C C33 1.0721(7) 0.2424(5) -0.0115(5) 0.0685(19) Uani d . . . 1 . .
H H33 0.9916 0.2241 -0.0323 0.082 Uiso calc U . R 1 . .
C C34 0.6957(5) 0.2263(4) 0.2284(4) 0.0429(14) Uani d . . . 1 . .
C C35 0.6599(6) 0.1697(5) 0.1425(5) 0.0623(18) Uani d . . . 1 . .
C C36 0.6881(6) 0.1956(5) 0.0565(5) 0.0598(18) Uani d . . . 1 . .
C C37 0.5909(8) 0.0683(6) 0.1241(5) 0.081(2) Uani d . . . 1 . .
C C38 0.6549(6) 0.1830(5) 0.3049(4) 0.0560(16) Uani d . . . 1 . .
C C39 0.5431(6) 0.2170(5) 0.3432(5) 0.0636(18) Uani d . . . 1 . .
C C40 0.4775(6) 0.2821(6) 0.3088(5) 0.0637(19) Uani d . . . 1 . .
C C41 0.4845(8) 0.1868(6) 0.4176(6) 0.086(2) Uani d . . . 1 . .
C C42 0.7309(6) 0.1117(5) 0.3295(5) 0.0602(18) Uani d . . . 1 . .
C C43 0.7007(8) 0.0622(7) 0.3979(6) 0.093(3) Uani d . . . 1 . .
H H43 0.6301 0.0787 0.4314 0.111 Uiso calc U . R 1 . .
C C44 0.7689(9) -0.0063(7) 0.4159(7) 0.104(3) Uani d . . . 1 . .
H H44 0.7446 -0.0379 0.4605 0.125 Uiso calc U . R 1 . .
C C45 0.8759(8) -0.0317(6) 0.3692(6) 0.081(2) Uani d . . . 1 . .
C C46 0.9074(7) 0.0155(5) 0.3052(5) 0.073(2) Uani d . . . 1 . .
H H46 0.9813 0.0019 0.2757 0.088 Uiso calc U . R 1 . .
C C47 0.8366(6) 0.0818(5) 0.2818(5) 0.0598(17) Uani d . . . 1 . .
H H47 0.859 0.1076 0.2332 0.072 Uiso calc U . R 1 . .
C C48 1.0628(10) -0.1245(8) 0.3427(8) 0.138(4) Uani d . . . 1 . .
H H48A 1.045 -0.175 0.2824 0.207 Uiso calc U . R 1 . .
H H48B 1.1165 -0.1526 0.3775 0.207 Uiso calc U . R 1 . .
H H48C 1.1012 -0.0614 0.3352 0.207 Uiso calc U . R 1 . .
C C49 0.9166(10) -0.1540(7) 0.4576(8) 0.132(4) Uani d . . . 1 . .
H H49A 0.8445 -0.1995 0.4345 0.198 Uiso calc U . R 1 . .
H H49B 0.9002 -0.1032 0.5162 0.198 Uiso calc U . R 1 . .
H H49C 0.981 -0.1948 0.4663 0.198 Uiso calc U . R 1 . .
C C50 0.2563(11) 0.0557(9) 0.1362(11) 0.071(4) Uani d . P . 0.5 . .
H H50A 0.3119 0.0101 0.0961 0.085 Uiso calc U P R 0.5 . .
H H50B 0.2796 0.1269 0.1371 0.085 Uiso calc U P R 0.5 . .
Cl Cl1 0.2708(3) 0.0483(3) 0.2477(3) 0.0794(11) Uani d . P . 0.5 . .
Cl Cl2 0.1098(4) 0.0205(3) 0.0893(3) 0.0914(13) Uani d . P . 0.5 . .
N N1 0.7996(4) 0.3871(3) 0.1816(3) 0.0375(11) Uani d . . . 1 . .
N N2 0.7272(4) 0.4226(3) 0.3363(3) 0.0382(11) Uani d . . . 1 . .
N N3 0.9032(4) 0.3305(3) 0.2936(3) 0.0378(11) Uani d . . . 1 . .
N N4 0.7034(7) 0.2101(5) -0.0109(5) 0.092(2) Uani d . . . 1 . .
N N5 0.5388(8) -0.0102(6) 0.1105(6) 0.116(3) Uani d . . . 1 . .
N N6 0.4202(6) 0.3335(6) 0.2850(5) 0.091(2) Uani d . . . 1 . .
N N7 0.4279(9) 0.1672(6) 0.4746(6) 0.128(3) Uani d . . . 1 . .
N N8 0.9523(8) -0.1015(6) 0.3920(6) 0.110(2) Uani d . . . 1 . .

loop_
_atom_site_aniso_label
_atom_site_aniso_U_11
_atom_site_aniso_U_22
_atom_site_aniso_U_33
_atom_site_aniso_U_12
_atom_site_aniso_U_13
_atom_site_aniso_U_23
B1 0.033(3) 0.039(3) 0.047(4) 0.007(3) 0.004(3) 0.018(3)
C1 0.048(3) 0.033(3) 0.044(3) -0.001(3) 0.005(3) 0.014(3)
C2 0.052(4) 0.052(3) 0.053(4) -0.005(3) 0.003(3) 0.024(3)
C3 0.058(4) 0.049(3) 0.051(4) 0.002(3) -0.006(3) 0.024(3)
C4 0.050(3) 0.041(3) 0.050(4) 0.000(3) -0.006(3) 0.023(3)
C5 0.043(3) 0.041(3) 0.054(4) 0.004(3) 0.000(3) 0.021(3)
C6 0.036(3) 0.039(3) 0.059(4) 0.007(3) 0.002(3) 0.020(3)
C7 0.042(3) 0.052(3) 0.059(4) 0.015(3) 0.010(3) 0.020(3)
C8 0.040(3) 0.051(3) 0.050(4) 0.006(3) 0.003(3) 0.018(3)
C9 0.032(3) 0.044(3) 0.046(4) 0.002(2) 0.005(2) 0.017(3)
C10 0.035(3) 0.035(3) 0.046(4) 0.000(2) -0.001(3) 0.018(3)
C11 0.032(3) 0.036(3) 0.052(4) 0.001(2) 0.001(3) 0.020(3)
C12 0.038(3) 0.053(3) 0.056(4) 0.011(3) 0.000(3) 0.028(3)
C13 0.039(3) 0.058(4) 0.062(4) 0.008(3) 0.005(3) 0.024(3)
C14 0.034(3) 0.044(3) 0.058(4) 0.006(3) 0.005(3) 0.016(3)
C15 0.041(3) 0.039(3) 0.045(4) 0.004(3) 0.008(3) 0.013(3)
C16 0.039(3) 0.049(4) 0.055(4) 0.007(3) -0.003(3) 0.025(3)
C17 0.046(3) 0.048(3) 0.058(4) 0.006(3) -0.003(3) 0.020(3)
C18 0.046(4) 0.069(4) 0.062(4) 0.006(3) -0.003(3) 0.031(4)
C19 0.063(4) 0.062(4) 0.079(5) 0.022(3) 0.009(4) 0.042(4)
C20 0.072(4) 0.046(4) 0.074(5) 0.016(3) -0.002(4) 0.015(3)
C21 0.073(4) 0.045(4) 0.064(4) 0.007(3) -0.014(3) 0.020(3)
C22 0.041(3) 0.038(3) 0.047(4) 0.000(2) -0.001(3) 0.018(3)
C23 0.044(3) 0.068(4) 0.054(4) -0.001(3) 0.001(3) 0.026(3)
C24 0.071(5) 0.087(5) 0.058(5) 0.004(4) 0.017(4) 0.034(4)
C25 0.088(6) 0.075(5) 0.046(4) 0.011(4) -0.002(4) 0.023(4)
C26 0.071(5) 0.049(4) 0.057(5) -0.001(3) -0.019(4) 0.012(3)
C27 0.044(3) 0.041(3) 0.057(4) -0.002(3) -0.002(3) 0.017(3)
C28 0.048(4) 0.041(3) 0.058(4) 0.004(3) 0.013(3) 0.016(3)
C29 0.060(4) 0.054(4) 0.080(5) 0.012(3) 0.021(4) 0.028(4)
C30 0.067(5) 0.064(5) 0.113(7) 0.012(4) 0.042(5) 0.029(5)
C31 0.102(7) 0.078(6) 0.114(8) 0.016(5) 0.070(6) 0.024(6)
C32 0.112(7) 0.075(5) 0.082(6) -0.008(5) 0.045(6) 0.009(4)
C33 0.079(5) 0.062(4) 0.061(5) 0.002(4) 0.018(4) 0.015(4)
C34 0.046(3) 0.042(3) 0.047(4) 0.004(3) -0.007(3) 0.024(3)
C35 0.066(4) 0.051(4) 0.072(5) -0.003(3) -0.005(4) 0.023(4)
C36 0.072(4) 0.053(4) 0.059(5) -0.009(3) -0.018(4) 0.029(4)
C37 0.096(6) 0.064(5) 0.083(6) -0.022(4) -0.021(4) 0.029(4)
C38 0.055(4) 0.050(4) 0.062(4) -0.008(3) -0.001(3) 0.018(3)
C39 0.056(4) 0.071(4) 0.063(4) -0.005(4) 0.010(3) 0.022(4)
C40 0.047(4) 0.063(4) 0.088(5) -0.003(3) -0.017(4) 0.035(4)
C41 0.091(6) 0.073(5) 0.090(6) -0.008(4) 0.028(5) 0.022(5)
C42 0.062(4) 0.047(4) 0.079(5) -0.005(3) -0.014(4) 0.033(3)
C43 0.086(6) 0.108(6) 0.116(7) 0.009(5) 0.001(5) 0.080(6)
C44 0.097(7) 0.114(7) 0.139(8) 0.018(6) 0.006(6) 0.090(7)
C45 0.095(6) 0.058(4) 0.100(6) 0.002(4) -0.024(5) 0.041(4)
C46 0.079(5) 0.053(4) 0.093(6) 0.011(4) -0.004(4) 0.029(4)
C47 0.060(4) 0.052(4) 0.075(5) 0.010(3) 0.001(4) 0.029(3)
C48 0.125(9) 0.116(8) 0.165(10) 0.067(7) -0.025(8) 0.021(7)
C49 0.173(10) 0.090(6) 0.162(10) 0.016(7) -0.045(8) 0.078(7)
C50 0.050(8) 0.031(6) 0.125(13) 0.015(6) -0.001(8) 0.011(7)
Cl1 0.060(2) 0.079(2) 0.096(3) -0.0034(18) -0.0018(19) 0.026(2)
Cl2 0.072(2) 0.073(2) 0.129(4) 0.004(2) -0.032(2) 0.031(2)
N1 0.037(2) 0.035(2) 0.046(3) 0.003(2) 0.002(2) 0.020(2)
N2 0.029(2) 0.042(3) 0.047(3) 0.007(2) 0.003(2) 0.019(2)
N3 0.031(2) 0.040(3) 0.045(3) 0.004(2) 0.003(2) 0.018(2)
N4 0.141(6) 0.074(4) 0.061(4) -0.029(4) -0.026(4) 0.030(4)
N5 0.132(6) 0.068(5) 0.142(7) -0.040(5) -0.027(5) 0.033(5)
N6 0.052(4) 0.098(5) 0.125(6) 0.004(4) 0.007(4) 0.037(5)
N7 0.169(8) 0.121(6) 0.112(6) 0.005(6) 0.066(6) 0.063(5)
N8 0.135(7) 0.077(5) 0.134(7) 0.022(5) -0.005(5) 0.055(5)

loop_
_atom_type_symbol
_atom_type_description
_atom_type_scat_dispersion_real
_atom_type_scat_dispersion_imag
_atom_type_scat_source
C C 0.0033 0.0016 'International Tables Vol C Tables 4.2.6.8 and 6.1.1.4'
H H 0.0000 0.0000 'International Tables Vol C Tables 4.2.6.8 and 6.1.1.4'
B B 0.0013 0.0007 'International Tables Vol C Tables 4.2.6.8 and 6.1.1.4'
N N 0.0061 0.0033 'International Tables Vol C Tables 4.2.6.8 and 6.1.1.4'
Cl Cl 0.1484 0.1585 'International Tables Vol C Tables 4.2.6.8 and 6.1.1.4'

loop_
_geom_angle_atom_site_label_1
_geom_angle_atom_site_label_2
_geom_angle_atom_site_label_3
_geom_angle_site_symmetry_1
_geom_angle_site_symmetry_3
_geom_angle
_geom_angle_publ_flag
N1 B1 N2 . . 106.3(4) ?
N1 B1 N3 . . 105.7(4) ?
N2 B1 N3 . . 104.5(5) ?
N1 B1 C34 . . 115.1(5) ?
N2 B1 C34 . . 113.1(4) ?
N3 B1 C34 . . 111.3(4) ?
N1 C1 C2 . . 106.1(5) ?
N1 C1 C15 . . 119.6(5) ?
C2 C1 C15 . . 132.5(5) ?
C3 C2 C1 . . 108.5(5) ?
C2 C3 C4 . . 108.5(5) ?
N1 C4 C5 . . 119.3(5) ?
N1 C4 C3 . . 105.5(5) ?
C5 C4 C3 . . 133.6(5) ?
C4 C5 C6 . . 118.3(5) ?
C4 C5 C16 . . 118.4(5) ?
C6 C5 C16 . . 122.3(5) ?
N2 C6 C5 . . 119.4(5) ?
N2 C6 C7 . . 105.6(5) ?
C5 C6 C7 . . 134.3(5) ?
C8 C7 C6 . . 107.8(5) ?
C7 C8 C9 . . 109.0(5) ?
N2 C9 C10 . . 119.8(5) ?
N2 C9 C8 . . 105.1(4) ?
C10 C9 C8 . . 133.7(5) ?
C9 C10 C11 . . 117.4(5) ?
C9 C10 C22 . . 118.5(5) ?
C11 C10 C22 . . 123.6(5) ?
N3 C11 C10 . . 119.3(4) ?
N3 C11 C12 . . 104.1(5) ?
C10 C11 C12 . . 135.9(5) ?
C13 C12 C11 . . 109.2(5) ?
C12 C13 C14 . . 108.4(5) ?
N3 C14 C15 . . 119.0(5) ?
N3 C14 C13 . . 104.7(5) ?
C15 C14 C13 . . 135.6(5) ?
C1 C15 C14 . . 118.3(5) ?
C1 C15 C28 . . 119.0(5) ?
C14 C15 C28 . . 122.3(5) ?
C17 C16 C21 . . 119.1(5) ?
C17 C16 C5 . . 119.5(5) ?
C21 C16 C5 . . 121.4(5) ?
C16 C17 C18 . . 120.5(6) ?
C19 C18 C17 . . 119.6(6) ?
C20 C19 C18 . . 119.8(6) ?
C19 C20 C21 . . 121.1(6) ?
C20 C21 C16 . . 120.0(6) ?
C23 C22 C27 . . 117.7(5) ?
C23 C22 C10 . . 119.3(5) ?
C27 C22 C10 . . 122.9(5) ?
C22 C23 C24 . . 121.5(6) ?
C25 C24 C23 . . 119.9(6) ?
C24 C25 C26 . . 119.6(6) ?
C25 C26 C27 . . 120.3(6) ?
C22 C27 C26 . . 120.9(6) ?
C29 C28 C33 . . 118.6(6) ?
C29 C28 C15 . . 122.3(6) ?
C33 C28 C15 . . 119.0(6) ?
C30 C29 C28 . . 120.9(7) ?
C29 C30 C31 . . 119.4(8) ?
C32 C31 C30 . . 120.1(7) ?
C31 C32 C33 . . 120.7(8) ?
C32 C33 C28 . . 120.1(7) ?
C35 C34 C38 . . 116.0(5) ?
C35 C34 B1 . . 125.9(5) ?
C38 C34 B1 . . 118.0(5) ?
C34 C35 C37 . . 121.2(6) ?
C34 C35 C36 . . 126.1(6) ?
C37 C35 C36 . . 112.6(6) ?
N4 C36 C35 . . 175.4(7) ?
N5 C37 C35 . . 179.2(9) ?
C39 C38 C42 . . 127.8(6) ?
C39 C38 C34 . . 114.0(5) ?
C42 C38 C34 . . 118.2(5) ?
C40 C39 C38 . . 121.0(6) ?
C40 C39 C41 . . 114.2(6) ?
C38 C39 C41 . . 124.7(7) ?
N6 C40 C39 . . 175.9(8) ?
N7 C41 C39 . . 173.1(10) ?
C47 C42 C43 . . 115.1(6) ?
C47 C42 C38 . . 120.9(6) ?
C43 C42 C38 . . 123.9(7) ?
C44 C43 C42 . . 122.6(8) ?
C43 C44 C45 . . 120.7(8) ?
C46 C45 C44 . . 117.7(7) ?
C46 C45 N8 . . 121.5(9) ?
C44 C45 N8 . . 120.7(8) ?
C45 C46 C47 . . 123.0(7) ?
C46 C47 C42 . . 120.6(7) ?
Cl1 C50 Cl2 . . 113.2(8) ?
C1 N1 C4 . . 111.0(4) ?
C1 N1 B1 . . 124.0(4) ?
C4 N1 B1 . . 124.4(4) ?
C6 N2 C9 . . 112.0(4) ?
C6 N2 B1 . . 124.7(5) ?
C9 N2 B1 . . 123.2(4) ?
C11 N3 C14 . . 113.3(4) ?
C11 N3 B1 . . 123.2(4) ?
C14 N3 B1 . . 123.4(5) ?
C45 N8 C49 . . 121.3(9) ?
C45 N8 C48 . . 118.8(8) ?
C49 N8 C48 . . 119.8(8) ?

loop_
_geom_bond_atom_site_label_1
_geom_bond_atom_site_label_2
_geom_bond_site_symmetry_2
_geom_bond_distance
_geom_bond_publ_flag
B1 N1 . 1.487(7) ?
B1 N2 . 1.487(7) ?
B1 N3 . 1.497(7) ?
B1 C34 . 1.665(8) ?
C1 N1 . 1.367(7) ?
C1 C2 . 1.415(8) ?
C1 C15 . 1.415(7) ?
C2 C3 . 1.362(8) ?
C3 C4 . 1.420(8) ?
C4 N1 . 1.376(6) ?
C4 C5 . 1.412(8) ?
C5 C6 . 1.419(8) ?
C5 C16 . 1.499(7) ?
C6 N2 . 1.364(6) ?
C6 C7 . 1.432(8) ?
C7 C8 . 1.365(8) ?
C8 C9 . 1.425(7) ?
C9 N2 . 1.370(7) ?
C9 C10 . 1.413(7) ?
C10 C11 . 1.415(7) ?
C10 C22 . 1.465(7) ?
C11 N3 . 1.365(7) ?
C11 C12 . 1.443(7) ?
C12 C13 . 1.360(8) ?
C13 C14 . 1.438(8) ?
C14 N3 . 1.371(7) ?
C14 C15 . 1.419(8) ?
C15 C28 . 1.477(8) ?
C16 C17 . 1.375(8) ?
C16 C21 . 1.378(8) ?
C17 C18 . 1.385(8) ?
C18 C19 . 1.378(9) ?
C19 C20 . 1.353(9) ?
C20 C21 . 1.377(8) ?
C22 C23 . 1.383(8) ?
C22 C27 . 1.394(8) ?
C23 C24 . 1.395(9) ?
C24 C25 . 1.376(10) ?
C25 C26 . 1.377(9) ?
C26 C27 . 1.395(8) ?
C28 C29 . 1.378(9) ?
C28 C33 . 1.386(9) ?
C29 C30 . 1.376(9) ?
C30 C31 . 1.384(12) ?
C31 C32 . 1.352(13) ?
C32 C33 . 1.377(10) ?
C34 C35 . 1.323(8) ?
C34 C38 . 1.501(8) ?
C35 C37 . 1.459(10) ?
C35 C36 . 1.472(10) ?
C36 N4 . 1.102(8) ?
C37 N5 . 1.125(9) ?
C38 C39 . 1.407(9) ?
C38 C42 . 1.447(8) ?
C39 C40 . 1.391(10) ?
C39 C41 . 1.443(10) ?
C40 N6 . 1.106(8) ?
C41 N7 . 1.147(9) ?
C42 C47 . 1.387(9) ?
C42 C43 . 1.419(10) ?
C43 C44 . 1.320(11) ?
C44 C45 . 1.382(12) ?
C45 C46 . 1.343(10) ?
C45 N8 . 1.423(10) ?
C46 C47 . 1.351(9) ?
C48 N8 . 1.429(12) ?
C49 N8 . 1.423(12) ?
C50 Cl1 . 1.721(16) ?
C50 Cl2 . 1.733(13) ?

loop_
_geom_hbond_atom_site_label_D
_geom_hbond_atom_site_label_H
_geom_hbond_atom_site_label_A
_geom_hbond_site_symmetry_A
_geom_hbond_distance_DH
_geom_hbond_distance_HA
_geom_hbond_distance_DA
_geom_hbond_angle_DHA
_geom_hbond_publ_flag
C48 H48C Cl1 1_655 0.96 2.87 3.745(14) 152.2 ?
C50 H50A N5 . 0.97 2.55 3.287(15) 132.9 ?

loop_
_geom_torsion_atom_site_label_1
_geom_torsion_atom_site_label_2
_geom_torsion_atom_site_label_3
_geom_torsion_atom_site_label_4
_geom_torsion_site_symmetry_1
_geom_torsion_site_symmetry_2
_geom_torsion_site_symmetry_3
_geom_torsion_site_symmetry_4
_geom_torsion
_geom_torsion_publ_flag
N1 C1 C2 C3 . . . . 3.6(6) ?
C15 C1 C2 C3 . . . . -160.4(6) ?
C1 C2 C3 C4 . . . . 0.6(7) ?
C2 C3 C4 N1 . . . . -4.6(6) ?
C2 C3 C4 C5 . . . . 160.4(6) ?
N1 C4 C5 C6 . . . . 10.5(8) ?
C3 C4 C5 C6 . . . . -152.8(6) ?
N1 C4 C5 C16 . . . . 179.6(5) ?
C3 C4 C5 C16 . . . . 16.3(9) ?
C4 C5 C6 N2 . . . . -10.3(8) ?
C16 C5 C6 N2 . . . . -178.9(5) ?
C4 C5 C6 C7 . . . . 158.2(6) ?
C16 C5 C6 C7 . . . . -10.4(10) ?
N2 C6 C7 C8 . . . . 4.6(6) ?
C5 C6 C7 C8 . . . . -165.0(6) ?
C6 C7 C8 C9 . . . . -0.8(6) ?
C7 C8 C9 N2 . . . . -3.3(6) ?
C7 C8 C9 C10 . . . . 162.8(6) ?
N2 C9 C10 C11 . . . . 12.0(7) ?
C8 C9 C10 C11 . . . . -152.5(6) ?
N2 C9 C10 C22 . . . . -175.1(5) ?
C8 C9 C10 C22 . . . . 20.3(9) ?
C9 C10 C11 N3 . . . . -10.5(7) ?
C22 C10 C11 N3 . . . . 177.1(5) ?
C9 C10 C11 C12 . . . . 158.4(6) ?
C22 C10 C11 C12 . . . . -14.0(9) ?
N3 C11 C12 C13 . . . . 3.6(6) ?
C10 C11 C12 C13 . . . . -166.5(6) ?
C11 C12 C13 C14 . . . . -0.3(6) ?
C12 C13 C14 N3 . . . . -3.1(6) ?
C12 C13 C14 C15 . . . . 166.9(6) ?
N1 C1 C15 C14 . . . . -10.8(7) ?
C2 C1 C15 C14 . . . . 151.4(6) ?
N1 C1 C15 C28 . . . . 175.8(5) ?
C2 C1 C15 C28 . . . . -22.0(9) ?
N3 C14 C15 C1 . . . . 8.1(8) ?
C13 C14 C15 C1 . . . . -160.8(6) ?
N3 C14 C15 C28 . . . . -178.7(5) ?
C13 C14 C15 C28 . . . . 12.3(10) ?
C4 C5 C16 C17 . . . . 56.2(7) ?
C6 C5 C16 C17 . . . . -135.2(6) ?
C4 C5 C16 C21 . . . . -122.2(6) ?
C6 C5 C16 C21 . . . . 46.4(8) ?
C21 C16 C17 C18 . . . . -1.0(9) ?
C5 C16 C17 C18 . . . . -179.4(5) ?
C16 C17 C18 C19 . . . . 0.4(9) ?
C17 C18 C19 C20 . . . . -0.3(10) ?
C18 C19 C20 C21 . . . . 0.7(10) ?
C19 C20 C21 C16 . . . . -1.3(10) ?
C17 C16 C21 C20 . . . . 1.4(9) ?
C5 C16 C21 C20 . . . . 179.8(6) ?
C9 C10 C22 C23 . . . . 45.7(7) ?
C11 C10 C22 C23 . . . . -141.9(5) ?
C9 C10 C22 C27 . . . . -132.6(5) ?
C11 C10 C22 C27 . . . . 39.7(8) ?
C27 C22 C23 C24 . . . . 1.4(9) ?
C10 C22 C23 C24 . . . . -177.0(5) ?
C22 C23 C24 C25 . . . . -2.3(10) ?
C23 C24 C25 C26 . . . . 0.8(10) ?
C24 C25 C26 C27 . . . . 1.5(10) ?
C23 C22 C27 C26 . . . . 1.0(8) ?
C10 C22 C27 C26 . . . . 179.3(5) ?
C25 C26 C27 C22 . . . . -2.5(9) ?
C1 C15 C28 C29 . . . . 130.3(6) ?
C14 C15 C28 C29 . . . . -42.8(8) ?
C1 C15 C28 C33 . . . . -50.8(7) ?
C14 C15 C28 C33 . . . . 136.1(6) ?
C33 C28 C29 C30 . . . . -1.8(9) ?
C15 C28 C29 C30 . . . . 177.1(6) ?
C28 C29 C30 C31 . . . . 1.2(10) ?
C29 C30 C31 C32 . . . . 0.3(12) ?
C30 C31 C32 C33 . . . . -1.1(13) ?
C31 C32 C33 C28 . . . . 0.5(12) ?
C29 C28 C33 C32 . . . . 1.0(9) ?
C15 C28 C33 C32 . . . . -178.0(6) ?
N1 B1 C34 C35 . . . . 8.4(8) ?
N2 B1 C34 C35 . . . . 130.9(6) ?
N3 B1 C34 C35 . . . . -111.9(6) ?
N1 B1 C34 C38 . . . . -170.7(5) ?
N2 B1 C34 C38 . . . . -48.1(6) ?
N3 B1 C34 C38 . . . . 69.1(6) ?
C38 C34 C35 C37 . . . . -3.5(9) ?
B1 C34 C35 C37 . . . . 177.5(6) ?
C38 C34 C35 C36 . . . . -180.0(6) ?
B1 C34 C35 C36 . . . . 1.0(10) ?
C35 C34 C38 C39 . . . . -90.5(7) ?
B1 C34 C38 C39 . . . . 88.6(6) ?
C35 C34 C38 C42 . . . . 88.5(7) ?
B1 C34 C38 C42 . . . . -92.4(6) ?
C42 C38 C39 C40 . . . . -176.8(6) ?
C34 C38 C39 C40 . . . . 2.1(9) ?
C42 C38 C39 C41 . . . . 1.3(11) ?
C34 C38 C39 C41 . . . . -179.8(6) ?
C39 C38 C42 C47 . . . . 176.9(6) ?
C34 C38 C42 C47 . . . . -1.9(9) ?
C39 C38 C42 C43 . . . . 1.2(11) ?
C34 C38 C42 C43 . . . . -177.6(6) ?
C47 C42 C43 C44 . . . . 0.8(12) ?
C38 C42 C43 C44 . . . . 176.7(8) ?
C42 C43 C44 C45 . . . . 1.4(15) ?
C43 C44 C45 C46 . . . . -0.2(14) ?
C43 C44 C45 N8 . . . . 176.8(8) ?
C44 C45 C46 C47 . . . . -3.3(12) ?
N8 C45 C46 C47 . . . . 179.7(7) ?
C45 C46 C47 C42 . . . . 5.7(11) ?
C43 C42 C47 C46 . . . . -4.2(10) ?
C38 C42 C47 C46 . . . . 179.8(6) ?
C2 C1 N1 C4 . . . . -6.7(6) ?
C15 C1 N1 C4 . . . . 159.8(5) ?
C2 C1 N1 B1 . . . . -178.1(5) ?
C15 C1 N1 B1 . . . . -11.7(8) ?
C5 C4 N1 C1 . . . . -160.5(5) ?
C3 C4 N1 C1 . . . . 7.1(6) ?
C5 C4 N1 B1 . . . . 10.9(8) ?
C3 C4 N1 B1 . . . . 178.4(5) ?
N2 B1 N1 C1 . . . . 142.2(5) ?
N3 B1 N1 C1 . . . . 31.6(7) ?
C34 B1 N1 C1 . . . . -91.6(6) ?
N2 B1 N1 C4 . . . . -28.1(7) ?
N3 B1 N1 C4 . . . . -138.7(5) ?
C34 B1 N1 C4 . . . . 98.1(6) ?
C5 C6 N2 C9 . . . . 164.5(5) ?
C7 C6 N2 C9 . . . . -7.0(6) ?
C5 C6 N2 B1 . . . . -11.5(7) ?
C7 C6 N2 B1 . . . . 177.1(5) ?
C10 C9 N2 C6 . . . . -162.0(5) ?
C8 C9 N2 C6 . . . . 6.5(6) ?
C10 C9 N2 B1 . . . . 14.0(7) ?
C8 C9 N2 B1 . . . . -177.5(5) ?
N1 B1 N2 C6 . . . . 28.4(6) ?
N3 B1 N2 C6 . . . . 139.9(5) ?
C34 B1 N2 C6 . . . . -98.9(6) ?
N1 B1 N2 C9 . . . . -147.1(5) ?
N3 B1 N2 C9 . . . . -35.6(6) ?
C34 B1 N2 C9 . . . . 85.6(6) ?
C10 C11 N3 C14 . . . . 166.2(4) ?
C12 C11 N3 C14 . . . . -5.8(6) ?
C10 C11 N3 B1 . . . . -17.1(7) ?
C12 C11 N3 B1 . . . . 170.8(5) ?
C15 C14 N3 C11 . . . . -166.3(5) ?
C13 C14 N3 C11 . . . . 5.7(6) ?
C15 C14 N3 B1 . . . . 17.0(7) ?
C13 C14 N3 B1 . . . . -170.9(5) ?
N1 B1 N3 C11 . . . . 149.3(4) ?
N2 B1 N3 C11 . . . . 37.4(6) ?
C34 B1 N3 C11 . . . . -85.0(6) ?
N1 B1 N3 C14 . . . . -34.4(6) ?
N2 B1 N3 C14 . . . . -146.3(5) ?
C34 B1 N3 C14 . . . . 91.3(6) ?
C46 C45 N8 C49 . . . . -177.9(8) ?
C44 C45 N8 C49 . . . . 5.2(13) ?
C46 C45 N8 C48 . . . . -2.3(12) ?
C44 C45 N8 C48 . . . . -179.2(9) ?
